data_7119993
loop_
_publ_author_name
'Bos, Maxence'
'Riguet, Emmanuel'

_publ_section_title
;
 Iridium-catalysed asymmetric allylic alkylation of benzofuran \g-lactones
 followed by heteroaromatic Cope rearrangement: study of an unusual
 reaction sequence.
;
_journal_issue 36
_journal_name_full 'Chemical communications (Cambridge, England)'
_journal_page_first 4997
_journal_page_last 5000
_journal_paper_doi 10.1039/c7cc01529a
_journal_volume 53
_journal_year 2017
_chemical_absolute_configuration ad
_chemical_formula_sum 'C21 H16 Cl2 O3'
_chemical_formula_weight 387.24
_chemical_name_systematic (S)-21
_space_group_IT_number 4
_symmetry_cell_setting monoclinic
_symmetry_space_group_name_Hall 'P 2yb'
_symmetry_space_group_name_H-M 'P 1 21 1'
_atom_sites_solution_hydrogens geom
_atom_sites_solution_primary direct
_atom_sites_solution_secondary difmap
_audit_creation_method SHELXL-97
_audit_update_record
;
2017-02-20 deposited with the CCDC.
2017-04-06 downloaded from the CCDC.
;
_cell_angle_alpha 90.000(0)
_cell_angle_beta 98.0371(8)
_cell_angle_gamma 90.000(0)
_cell_formula_units_Z 4
_cell_length_a 8.0715(2)
_cell_length_b 8.9946(2)
_cell_length_c 25.1406(6)
_cell_measurement_reflns_used 9253
_cell_measurement_temperature 100(2)
_cell_measurement_theta_max 74.63
_cell_measurement_theta_min 3.55
_cell_volume 1807.28(7)
_computing_cell_refinement 'Bruker SAINT'
_computing_data_collection 'Bruker APEX2'
_computing_data_reduction 'Bruker SAINT'
_computing_molecular_graphics 'Ortep-3 for Windows (Farrugia, 1997)'
_computing_publication_material 'WinGX publication routines (Farrugia, 1999)'
_computing_structure_refinement 'SHELXL-97 (Sheldrick, 1997)'
_computing_structure_solution 'SIR92 (Giacovazzo et al, 1993)'
_diffrn_ambient_temperature 100(2)
_diffrn_measured_fraction_theta_full 0.999
_diffrn_measured_fraction_theta_max 0.999
_diffrn_measurement_device_type CMOS
_diffrn_measurement_method '\f and \w scans'
_diffrn_radiation_monochromator 'multilayer mirrors'
_diffrn_radiation_source microsource
_diffrn_radiation_type CuK\a
_diffrn_radiation_wavelength 1.54178
_diffrn_reflns_av_R_equivalents 0.0317
_diffrn_reflns_av_sigmaI/netI 0.0281
_diffrn_reflns_limit_h_max 9
_diffrn_reflns_limit_h_min -10
_diffrn_reflns_limit_k_max 11
_diffrn_reflns_limit_k_min -11
_diffrn_reflns_limit_l_max 31
_diffrn_reflns_limit_l_min -31
_diffrn_reflns_number 40507
_diffrn_reflns_theta_full 74.61
_diffrn_reflns_theta_max 74.61
_diffrn_reflns_theta_min 3.55
_diffrn_standards_number 0
_exptl_absorpt_coefficient_mu 3.384
_exptl_absorpt_correction_type none
_exptl_crystal_colour colourless
_exptl_crystal_density_diffrn 1.423
_exptl_crystal_density_method 'not measured'
_exptl_crystal_description prismatic
_exptl_crystal_F_000 800
_exptl_crystal_size_max 0.22
_exptl_crystal_size_mid 0.2
_exptl_crystal_size_min 0.18
_refine_diff_density_max 0.207
_refine_diff_density_min -0.213
_refine_diff_density_rms 0.037
_refine_ls_abs_structure_details 'Flack H D (1983), Acta Cryst. A39, 876-881'
_refine_ls_abs_structure_Flack 0.074(6)
_refine_ls_extinction_method none
_refine_ls_goodness_of_fit_ref 1.081
_refine_ls_hydrogen_treatment mixed
_refine_ls_matrix_type full
_refine_ls_number_parameters 493
_refine_ls_number_reflns 7306
_refine_ls_number_restraints 1
_refine_ls_restrained_S_all 1.081
_refine_ls_R_factor_all 0.0250
_refine_ls_R_factor_gt 0.0242
_refine_ls_shift/su_max 0.007
_refine_ls_shift/su_mean 0.001
_refine_ls_structure_factor_coef Fsqd
_refine_ls_weighting_details 'calc w=1/[\s^2^(Fo^2^)+(0.0237P)^2^+0.4258P] where P=(Fo^2^+2Fc^2^)/3'
_refine_ls_weighting_scheme calc
_refine_ls_wR_factor_gt 0.0584
_refine_ls_wR_factor_ref 0.0588
_reflns_number_gt 7151
_reflns_number_total 7306
_reflns_threshold_expression >2sigma(I)
_cod_data_source_file c7cc01529a2.cif
_cod_data_source_block cu_16er005_0m
_cod_depositor_comments
;
Adding full bibliography for 7119993--7119996.cif.

2017-11-19
Z value and formula fixed to values more according to usual
chemical conventions.                 miguel
;
_cod_original_formula_sum 'C42 H32 Cl4 O6'
_cod_original_formula_weight 774.48
_cod_original_formula_units_Z 2
_cod_original_sg_symbol_H-M P2(1)
_cod_database_code 7119993

loop_
_symmetry_equiv_pos_as_xyz
'x, y, z'
'-x, y+1/2, -z'

loop_
_atom_site_label
_atom_site_type_symbol
_atom_site_fract_x
_atom_site_fract_y
_atom_site_fract_z
_atom_site_U_iso_or_equiv
_atom_site_adp_type
_atom_site_occupancy
_atom_site_symmetry_multiplicity
_atom_site_calc_flag
_atom_site_refinement_flags
Cl1A Cl 1.00850(5) 0.10159(4) 0.826190(15) 0.02520(9) Uani 1 1 d .
Cl2B Cl -0.25077(5) 0.72598(5) 0.764441(16) 0.03035(10) Uani 1 1 d .
Cl1B Cl -0.11191(5) 0.20260(4) 0.678038(15) 0.02397(8) Uani 1 1 d .
Cl2A Cl 1.37935(5) 0.51381(6) 0.744446(17) 0.03467(11) Uani 1 1 d .
O2B O 0.83472(13) 0.52648(12) 0.49189(5) 0.0218(2) Uani 1 1 d .
O3B O 0.65599(15) 0.56489(12) 0.55076(5) 0.0236(2) Uani 1 1 d .
O3A O 0.31919(14) 0.61009(13) 0.95906(4) 0.0225(2) Uani 1 1 d .
O1A O 0.34510(13) 0.12614(11) 0.95264(4) 0.0157(2) Uani 1 1 d .
O1B O 0.64686(13) 0.08120(11) 0.55301(4) 0.0171(2) Uani 1 1 d .
O2A O 0.15167(14) 0.55826(12) 1.02029(5) 0.0234(2) Uani 1 1 d .
C14A C 0.74759(19) 0.43428(16) 0.89944(6) 0.0166(3) Uani 1 1 d .
C8A C 0.41694(18) 0.07375(16) 0.90901(6) 0.0149(3) Uani 1 1 d .
C2A C 0.46093(18) 0.33116(16) 0.91041(6) 0.0136(3) Uani 1 1 d .
C13A C 0.63089(18) 0.39225(16) 0.93854(6) 0.0159(3) Uani 1 1 d .
H13A H 0.6104 0.4789 0.9597 0.019 Uiso 1 1 calc R
H13B H 0.6840 0.3173 0.9629 0.019 Uiso 1 1 calc R
C12A C 0.25803(18) 0.51745(17) 0.98518(6) 0.0173(3) Uani 1 1 d .
C14B C 0.24932(19) 0.42532(16) 0.59780(6) 0.0163(3) Uani 1 1 d .
C18B C -0.17784(19) 0.4736(2) 0.71470(6) 0.0210(3) Uani 1 1 d .
H18B H -0.2444 0.4245 0.7364 0.025 Uiso 1 1 calc R
C4A C 0.54766(19) 0.15427(18) 0.83452(6) 0.0184(3) Uani 1 1 d .
H4A H 0.5901 0.2290 0.8147 0.022 Uiso 1 1 calc R
C1B C 0.63257(18) 0.23414(16) 0.55389(6) 0.0149(3) Uani 1 1 d .
C20A C 1.1653(2) 0.5795(2) 0.81478(6) 0.0245(4) Uani 1 1 d .
H20A H 1.1977 0.6780 0.8116 0.029 Uiso 1 1 calc R
C16A C 0.99881(18) 0.39385(18) 0.85424(6) 0.0181(3) Uani 1 1 d .
C10B C 0.8290(2) 0.26030(17) 0.48369(6) 0.0196(3) Uani 1 1 d .
H10A H 0.7644 0.2074 0.4542 0.023 Uiso 1 1 calc R
H10B H 0.9164 0.1955 0.5010 0.023 Uiso 1 1 calc R
C21A C 1.05166(19) 0.54055(19) 0.84924(6) 0.0219(3) Uani 1 1 d .
H21A H 1.0096 0.6143 0.8695 0.026 Uiso 1 1 calc R
C10A C 0.1760(2) 0.29298(18) 1.02736(6) 0.0193(3) Uani 1 1 d .
H10C H 0.2497 0.2492 1.0570 0.023 Uiso 1 1 calc R
H10D H 0.0963 0.2186 1.0120 0.023 Uiso 1 1 calc R
C6A C 0.48945(19) -0.10640(18) 0.84836(7) 0.0222(3) Uani 1 1 d .
H6A H 0.4948 -0.2045 0.8370 0.027 Uiso 1 1 calc R
C12B C 0.72593(19) 0.47786(16) 0.52493(6) 0.0177(3) Uani 1 1 d .
C2B C 0.51239(19) 0.28181(17) 0.59167(6) 0.0150(3) Uani 1 1 d .
C9B C 0.71930(18) 0.31503(16) 0.52298(6) 0.0155(3) Uani 1 1 d .
C5B C 0.3833(2) -0.0527(2) 0.67338(6) 0.0254(4) Uani 1 1 d .
H5B H 0.3232 -0.0804 0.7008 0.031 Uiso 1 1 calc R
C9A C 0.27337(18) 0.35532(17) 0.98580(6) 0.0150(3) Uani 1 1 d .
C18A C 1.18163(19) 0.3222(2) 0.78864(6) 0.0215(3) Uani 1 1 d .
H18A H 1.2250 0.2492 0.7683 0.026 Uiso 1 1 calc R
C16B C 0.00525(18) 0.46572(18) 0.64510(6) 0.0174(3) Uani 1 1 d .
C5A C 0.55051(19) 0.00630(19) 0.81836(6) 0.0227(3) Uani 1 1 d .
H5A H 0.5938 -0.0177 0.7871 0.027 Uiso 1 1 calc R
C15A C 0.88118(19) 0.35441(18) 0.89176(6) 0.0182(3) Uani 1 1 d .
C7B C 0.5538(2) -0.12489(17) 0.60498(6) 0.0216(3) Uani 1 1 d .
H7B H 0.6067 -0.1967 0.5867 0.026 Uiso 1 1 calc R
C17A C 1.06746(19) 0.28696(19) 0.82313(6) 0.0195(3) Uani 1 1 d .
C17B C -0.09499(18) 0.39574(18) 0.67866(6) 0.0178(3) Uani 1 1 d .
C21B C 0.0155(2) 0.62074(18) 0.64827(7) 0.0225(3) Uani 1 1 d .
H21B H 0.0773 0.6713 0.6254 0.027 Uiso 1 1 calc R
C8B C 0.55914(18) 0.02521(17) 0.59261(6) 0.0165(3) Uani 1 1 d .
C6B C 0.4636(2) -0.16071(18) 0.64664(7) 0.0246(3) Uani 1 1 d .
H6B H 0.4570 -0.2596 0.6569 0.030 Uiso 1 1 calc R
C15B C 0.10010(19) 0.38265(17) 0.60863(6) 0.0174(3) Uani 1 1 d .
C11B C 0.9024(2) 0.40397(19) 0.46425(6) 0.0230(3) Uani 1 1 d .
H11A H 1.0235 0.4025 0.4724 0.028 Uiso 1 1 calc R
H11B H 0.8721 0.4144 0.4257 0.028 Uiso 1 1 calc R
C13B C 0.35050(18) 0.34945(17) 0.56052(6) 0.0163(3) Uani 1 1 d .
H13C H 0.3798 0.4204 0.5343 0.020 Uiso 1 1 calc R
H13D H 0.2844 0.2712 0.5413 0.020 Uiso 1 1 calc R
C1A C 0.35389(18) 0.27959(16) 0.95175(6) 0.0136(3) Uani 1 1 d .
C3A C 0.47983(18) 0.18747(16) 0.88100(5) 0.0141(3) Uani 1 1 d .
C19B C -0.15860(19) 0.62579(19) 0.71735(6) 0.0224(3) Uani 1 1 d .
C7A C 0.4204(2) -0.07561(17) 0.89506(6) 0.0196(3) Uani 1 1 d .
H7A H 0.3796 -0.1499 0.9154 0.024 Uiso 1 1 calc R
C19A C 1.22894(19) 0.4695(2) 0.78543(6) 0.0246(4) Uani 1 1 d .
C4B C 0.3923(2) 0.0978(2) 0.65935(6) 0.0214(3) Uani 1 1 d .
H4B H 0.3392 0.1703 0.6773 0.026 Uiso 1 1 calc R
C3B C 0.48194(19) 0.13614(17) 0.61816(6) 0.0165(3) Uani 1 1 d .
C20B C -0.0635(2) 0.7009(2) 0.68434(7) 0.0247(3) Uani 1 1 d .
H20B H -0.0529 0.8038 0.6864 0.030 Uiso 1 1 calc R
C11A C 0.0877(3) 0.4292(2) 1.04527(8) 0.0362(5) Uani 1 1 d .
H11C H -0.0321 0.4207 1.0345 0.043 Uiso 1 1 calc R
H11D H 0.1089 0.4385 1.0841 0.043 Uiso 1 1 calc R
H2A H 0.401(2) 0.410(2) 0.8892(7) 0.012(4) Uiso 1 1 d .
H2B H 0.564(2) 0.350(2) 0.6166(7) 0.015(4) Uiso 1 1 d .
H15A H 0.903(2) 0.263(2) 0.9119(7) 0.021(5) Uiso 1 1 d .
H14B H 0.304(2) 0.514(2) 0.6154(7) 0.018(4) Uiso 1 1 d .
H14A H 0.719(2) 0.528(2) 0.8779(7) 0.025(5) Uiso 1 1 d .
H15B H 0.048(2) 0.289(2) 0.5937(7) 0.018(4) Uiso 1 1 d .

loop_
_atom_site_aniso_label
_atom_site_aniso_U_11
_atom_site_aniso_U_22
_atom_site_aniso_U_33
_atom_site_aniso_U_23
_atom_site_aniso_U_13
_atom_site_aniso_U_12
Cl1A 0.02647(19) 0.02338(18) 0.02724(19) 0.00217(15) 0.00899(15) 0.00136(16)
Cl2B 0.02314(19) 0.0398(2) 0.0296(2) -0.00470(18) 0.00898(15) 0.01227(18)
Cl1B 0.02238(18) 0.02166(18) 0.02683(18) 0.00199(15) -0.00019(14) -0.00496(16)
Cl2A 0.01922(19) 0.0580(3) 0.0280(2) 0.01166(19) 0.00761(15) -0.0075(2)
O2B 0.0183(5) 0.0154(5) 0.0314(6) 0.0019(5) 0.0022(4) -0.0004(4)
O3B 0.0241(6) 0.0130(5) 0.0331(6) -0.0060(4) 0.0021(5) 0.0041(4)
O3A 0.0268(6) 0.0136(5) 0.0272(6) -0.0004(4) 0.0040(5) -0.0007(5)
O1A 0.0199(5) 0.0104(5) 0.0172(5) -0.0002(4) 0.0038(4) 0.0001(4)
O1B 0.0221(5) 0.0100(5) 0.0191(5) -0.0009(4) 0.0027(4) 0.0029(4)
O2A 0.0231(6) 0.0203(6) 0.0278(6) -0.0065(5) 0.0067(5) 0.0036(5)
C14A 0.0192(7) 0.0151(7) 0.0153(6) -0.0001(5) 0.0015(5) -0.0046(6)
C8A 0.0128(7) 0.0152(7) 0.0160(7) -0.0030(5) -0.0007(5) 0.0014(5)
C2A 0.0149(7) 0.0124(7) 0.0132(6) 0.0013(5) 0.0012(5) 0.0012(6)
C13A 0.0170(7) 0.0154(7) 0.0153(6) -0.0012(5) 0.0022(5) -0.0026(6)
C12A 0.0149(7) 0.0163(7) 0.0192(7) -0.0059(6) -0.0030(5) 0.0015(6)
C14B 0.0177(7) 0.0133(7) 0.0172(7) 0.0010(6) -0.0001(5) 0.0041(6)
C18B 0.0118(7) 0.0323(9) 0.0190(7) 0.0030(6) 0.0023(5) 0.0031(6)
C4A 0.0171(7) 0.0214(7) 0.0170(7) -0.0035(6) 0.0032(6) -0.0007(6)
C1B 0.0152(7) 0.0112(7) 0.0171(7) -0.0040(5) -0.0018(5) 0.0046(6)
C20A 0.0172(7) 0.0301(9) 0.0247(8) 0.0066(7) -0.0026(6) -0.0073(7)
C16A 0.0131(7) 0.0249(8) 0.0154(7) 0.0033(6) -0.0014(5) -0.0012(6)
C10B 0.0187(7) 0.0161(7) 0.0248(8) -0.0008(6) 0.0062(6) 0.0034(6)
C21A 0.0165(7) 0.0278(8) 0.0206(7) 0.0029(6) -0.0002(6) -0.0041(7)
C10A 0.0189(7) 0.0189(7) 0.0214(8) -0.0039(6) 0.0077(6) -0.0029(6)
C6A 0.0159(7) 0.0179(7) 0.0319(8) -0.0097(6) 0.0000(6) 0.0008(6)
C12B 0.0151(7) 0.0137(7) 0.0225(7) -0.0001(6) -0.0041(6) 0.0001(6)
C2B 0.0161(7) 0.0139(7) 0.0143(7) -0.0023(5) -0.0002(5) 0.0016(6)
C9B 0.0148(7) 0.0130(7) 0.0178(7) -0.0036(5) -0.0010(5) 0.0040(6)
C5B 0.0268(9) 0.0292(9) 0.0195(8) 0.0070(7) 0.0001(6) -0.0039(7)
C9A 0.0142(7) 0.0153(7) 0.0151(7) 0.0002(5) 0.0009(5) -0.0017(6)
C18A 0.0140(7) 0.0336(9) 0.0161(7) 0.0032(6) -0.0010(5) 0.0013(7)
C16B 0.0132(7) 0.0213(8) 0.0171(7) 0.0006(6) -0.0005(5) 0.0029(6)
C5A 0.0185(7) 0.0275(8) 0.0224(8) -0.0097(7) 0.0039(6) 0.0019(7)
C15A 0.0189(7) 0.0203(7) 0.0152(7) 0.0014(6) 0.0014(6) -0.0029(6)
C7B 0.0260(8) 0.0139(8) 0.0227(8) -0.0005(6) -0.0047(6) 0.0020(6)
C17A 0.0133(7) 0.0275(8) 0.0167(7) 0.0036(6) -0.0014(5) -0.0009(6)
C17B 0.0116(7) 0.0204(7) 0.0197(7) 0.0012(6) -0.0032(5) -0.0004(6)
C21B 0.0209(8) 0.0205(8) 0.0274(8) 0.0051(6) 0.0079(6) 0.0063(7)
C8B 0.0169(7) 0.0162(7) 0.0153(7) -0.0003(6) -0.0019(5) 0.0021(6)
C6B 0.0291(9) 0.0171(7) 0.0247(8) 0.0059(6) -0.0067(6) -0.0035(7)
C15B 0.0174(7) 0.0173(7) 0.0166(7) 0.0004(6) -0.0008(5) 0.0038(6)
C11B 0.0223(8) 0.0227(8) 0.0247(8) -0.0012(6) 0.0053(6) -0.0007(7)
C13B 0.0170(7) 0.0162(7) 0.0154(7) -0.0007(5) 0.0012(5) 0.0035(6)
C1A 0.0137(7) 0.0105(7) 0.0157(7) -0.0013(5) -0.0009(5) 0.0004(5)
C3A 0.0117(6) 0.0146(7) 0.0150(6) -0.0029(5) -0.0015(5) 0.0015(5)
C19B 0.0151(7) 0.0293(9) 0.0226(7) -0.0012(6) 0.0023(6) 0.0091(7)
C7A 0.0172(7) 0.0134(7) 0.0276(8) -0.0023(6) 0.0006(6) -0.0002(6)
C19A 0.0124(7) 0.0434(10) 0.0175(7) 0.0084(7) -0.0002(6) -0.0037(7)
C4B 0.0218(8) 0.0253(8) 0.0167(7) 0.0010(6) 0.0014(6) 0.0026(7)
C3B 0.0168(7) 0.0167(7) 0.0146(7) -0.0002(5) -0.0030(5) 0.0016(6)
C20B 0.0224(8) 0.0213(8) 0.0313(8) 0.0007(7) 0.0067(6) 0.0064(7)
C11A 0.0441(11) 0.0272(9) 0.0433(10) 0.0033(8) 0.0270(9) 0.0106(9)

loop_
_atom_type_symbol
_atom_type_description
_atom_type_scat_dispersion_real
_atom_type_scat_dispersion_imag
_atom_type_scat_source
C C 0.0181 0.0091 'International Tables Vol C Tables 4.2.6.8 and 6.1.1.4'
H H 0.0000 0.0000 'International Tables Vol C Tables 4.2.6.8 and 6.1.1.4'
O O 0.0492 0.0322 'International Tables Vol C Tables 4.2.6.8 and 6.1.1.4'
Cl Cl 0.3639 0.7018 'International Tables Vol C Tables 4.2.6.8 and 6.1.1.4'

loop_
_geom_angle_atom_site_label_1
_geom_angle_atom_site_label_2
_geom_angle_atom_site_label_3
_geom_angle
C12B O2B C11B 111.50(12)
C1A O1A C8A 107.30(11)
C1B O1B C8B 107.26(11)
C12A O2A C11A 111.06(12)
C15A C14A C13A 123.62(14)
C3A C8A C7A 124.51(14)
C3A C8A O1A 112.01(12)
C7A C8A O1A 123.46(13)
C3A C2A C1A 100.40(12)
C3A C2A C13A 112.53(12)
C1A C2A C13A 110.37(12)
C14A C13A C2A 112.69(12)
O3A C12A O2A 120.51(14)
O3A C12A C9A 130.74(15)
O2A C12A C9A 108.73(13)
C15B C14B C13B 126.04(14)
C19B C18B C17B 118.11(15)
C3A C4A C5A 118.35(14)
C9B C1B O1B 118.87(13)
C9B C1B C2B 130.33(14)
O1B C1B C2B 110.79(13)
C19A C20A C21A 118.72(16)
C21A C16A C17A 116.61(14)
C21A C16A C15A 121.16(14)
C17A C16A C15A 122.21(15)
C9B C10B C11B 102.94(13)
C20A C21A C16A 121.98(16)
C9A C10A C11A 102.60(13)
C5A C6A C7A 121.57(15)
O3B C12B O2B 120.65(14)
O3B C12B C9B 130.42(15)
O2B C12B C9B 108.90(13)
C3B C2B C1B 100.95(12)
C3B C2B C13B 112.76(13)
C1B C2B C13B 111.30(12)
C1B C9B C12B 123.07(14)
C1B C9B C10B 127.73(14)
C12B C9B C10B 109.14(13)
C6B C5B C4B 120.54(15)
C1A C9A C12A 123.43(14)
C1A C9A C10A 127.31(14)
C12A C9A C10A 109.14(13)
C19A C18A C17A 117.90(16)
C17B C16B C21B 116.71(14)
C17B C16B C15B 122.75(15)
C21B C16B C15B 120.53(14)
C4A C5A C6A 121.04(15)
C14A C15A C16A 124.79(15)
C8B C7B C6B 115.42(15)
C18A C17A C16A 122.75(16)
C18A C17A Cl1A 117.17(13)
C16A C17A Cl1A 120.08(12)
C18B C17B C16B 122.61(15)
C18B C17B Cl1B 117.67(12)
C16B C17B Cl1B 119.66(12)
C20B C21B C16B 121.90(16)
C3B C8B C7B 124.64(15)
C3B C8B O1B 112.23(14)
C7B C8B O1B 123.13(14)
C5B C6B C7B 121.91(15)
C14B C15B C16B 123.00(14)
O2B C11B C10B 107.47(13)
C14B C13B C2B 111.02(12)
C9A C1A O1A 118.00(13)
C9A C1A C2A 131.36(14)
O1A C1A C2A 110.63(12)
C8A C3A C4A 119.10(14)
C8A C3A C2A 108.43(12)
C4A C3A C2A 132.46(14)
C18B C19B C20B 121.65(15)
C18B C19B Cl2B 119.50(13)
C20B C19B Cl2B 118.83(14)
C8A C7A C6A 115.39(15)
C20A C19A C18A 122.04(15)
C20A C19A Cl2A 119.65(14)
C18A C19A Cl2A 118.27(14)
C3B C4B C5B 118.56(15)
C8B C3B C4B 118.94(15)
C8B C3B C2B 108.11(13)
C4B C3B C2B 132.92(14)
C19B C20B C21B 118.97(17)
O2A C11A C10A 107.94(14)

loop_
_geom_bond_atom_site_label_1
_geom_bond_atom_site_label_2
_geom_bond_distance
Cl1A C17A 1.739(2)
Cl2B C19B 1.7360(17)
Cl1B C17B 1.7426(19)
Cl2A C19A 1.7448(17)
O2B C12B 1.362(2)
O2B C11B 1.450(2)
O3B C12B 1.2066(19)
O3A C12A 1.208(2)
O1A C1A 1.3824(18)
O1A C8A 1.3925(18)
O1B C1B 1.3810(19)
O1B C8B 1.3940(18)
O2A C12A 1.3648(19)
O2A C11A 1.449(2)
C14A C15A 1.332(2)
C14A C13A 1.502(2)
C8A C3A 1.378(2)
C8A C7A 1.390(2)
C2A C3A 1.507(2)
C2A C1A 1.514(2)
C2A C13A 1.553(2)
C12A C9A 1.464(2)
C14B C15B 1.328(2)
C14B C13B 1.492(2)
C18B C19B 1.378(3)
C18B C17B 1.389(2)
C4A C3A 1.390(2)
C4A C5A 1.393(2)
C1B C9B 1.332(2)
C1B C2B 1.512(2)
C20A C19A 1.376(3)
C20A C21A 1.392(2)
C16A C21A 1.398(2)
C16A C17A 1.402(2)
C16A C15A 1.472(2)
C10B C9B 1.499(2)
C10B C11B 1.530(2)
C10A C9A 1.501(2)
C10A C11A 1.517(2)
C6A C5A 1.394(3)
C6A C7A 1.396(2)
C12B C9B 1.466(2)
C2B C3B 1.506(2)
C2B C13B 1.551(2)
C5B C6B 1.392(3)
C5B C4B 1.403(3)
C9A C1A 1.332(2)
C18A C19A 1.384(3)
C18A C17A 1.387(2)
C16B C17B 1.398(2)
C16B C21B 1.398(2)
C16B C15B 1.477(2)
C7B C8B 1.387(2)
C7B C6B 1.394(2)
C21B C20B 1.382(2)
C8B C3B 1.382(2)
C19B C20B 1.383(2)
C4B C3B 1.387(2)
